data_8101110
loop_
_publ_author_name
'Hussain, M. Sakhawat'
'Isab, A.A.'
'Saeed, Ahmad'
'Al-Arfaj, A. R.'

_publ_section_title
;
Crystal structure of bromotri(phenyl)phosphinesulphidegold(I), (C~6~H~5~)
~3~PSAuBr
;
_journal_issue 4
_journal_name_full 'Zeitschrift f\"ur Kristallographie - New Crystal Structures'
_journal_page_first 629
_journal_page_last 630
_journal_volume 216
_journal_year 2001
_chemical_formula_moiety '[(phenyl)~3~PS=AuBr]'
_chemical_formula_structural '[(phenyl)3 PS=AuBr]'
_chemical_formula_sum 'C18 H15 Au Br P S'
_chemical_formula_weight 571.21
_chemical_name_common '[(phenyl)~3~PS-AuBr]'
_space_group_IT_number 14
_symmetry_cell_setting monoclinic
_symmetry_space_group_name_Hall '-P 2yn'
_symmetry_space_group_name_H-M 'P 1 21/n 1'
_cell_angle_alpha 90.00
_cell_angle_beta 95.57(4)
_cell_angle_gamma 90.00
_cell_formula_units_Z 4
_cell_length_a 12.420(5)
_cell_length_b 9.469(4)
_cell_length_c 15.080(7)
_cell_measurement_temperature 302(2)
_cell_volume 1765.1(13)
_diffrn_ambient_temperature 302(2)
_exptl_crystal_density_diffrn 2.149
_cod_original_sg_symbol_H-M 'P 21/n'
_cod_database_code 8101110

loop_
_symmetry_equiv_pos_as_xyz
'x, y, z'
'-x+1/2, y+1/2, -z+1/2'
'-x, -y, -z'
'x-1/2, -y-1/2, z-1/2'

loop_
_atom_site_label
_atom_site_type_symbol
_atom_site_fract_x
_atom_site_fract_y
_atom_site_fract_z
_atom_site_U_iso_or_equiv
_atom_site_adp_type
_atom_site_occupancy
_atom_site_calc_flag
_atom_site_refinement_flags
_atom_site_disorder_assembly
_atom_site_disorder_group
Au1 Au 0.17396(8) 0.06579(11) 0.06423(6) 0.0546(4) Uani 1 d . . .
Br1 Br 0.2406(2) 0.0645(4) 0.21755(16) 0.0730(8) Uani 1 d . . .
P1 P 0.1683(4) 0.2161(6) -0.1432(4) 0.0401(13) Uani 1 d . . .
S1 S 0.1049(5) 0.0511(7) -0.0816(4) 0.0545(15) Uani 1 d . . .
C1 C 0.3109(15) 0.202(2) -0.1458(11) 0.036(5) Uani 1 d . . .
C2 C 0.3693(17) 0.317(2) -0.1807(14) 0.042(5) Uani 1 d . . .
H2A H 0.3329 0.3989 -0.1999 0.051 Uiso 1 calc R . .
C3 C 0.4781(19) 0.306(3) -0.1859(17) 0.061(7) Uani 1 d . . .
H3A H 0.5147 0.3800 -0.2106 0.073 Uiso 1 calc R . .
C4 C 0.5344(18) 0.188(3) -0.1552(17) 0.062(7) Uani 1 d . . .
H4A H 0.6088 0.1826 -0.1577 0.075 Uiso 1 calc R . .
C5 C 0.4806(19) 0.078(3) -0.1212(16) 0.063(7) Uani 1 d . . .
H5A H 0.5185 -0.0020 -0.1004 0.076 Uiso 1 calc R . .
C6 C 0.3715(17) 0.085(2) -0.1174(12) 0.039(5) Uani 1 d . . .
H6A H 0.3363 0.0082 -0.0950 0.047 Uiso 1 calc R . .
C7 C 0.1431(15) 0.386(2) -0.0990(12) 0.038(5) Uani 1 d . . .
C8 C 0.1924(16) 0.423(3) -0.0144(14) 0.048(5) Uani 1 d . . .
H8A H 0.2395 0.3590 0.0159 0.058 Uiso 1 calc R . .
C9 C 0.1736(18) 0.551(2) 0.0255(16) 0.054(6) Uani 1 d . . .
H9A H 0.2074 0.5723 0.0815 0.064 Uiso 1 calc R . .
C10 C 0.101(2) 0.648(3) -0.0208(18) 0.061(7) Uani 1 d . . .
H10A H 0.0877 0.7355 0.0040 0.074 Uiso 1 calc R . .
C11 C 0.054(2) 0.612(2) -0.1000(18) 0.059(7) Uani 1 d . . .
H11A H 0.0058 0.6750 -0.1292 0.071 Uiso 1 calc R . .
C12 C 0.0737(18) 0.482(2) -0.1435(14) 0.049(6) Uani 1 d . . .
H12A H 0.0405 0.4618 -0.2001 0.058 Uiso 1 calc R . .
C13 C 0.1036(18) 0.205(2) -0.2578(13) 0.042(5) Uani 1 d . . .
C14 C 0.1619(18) 0.212(2) -0.3287(14) 0.049(6) Uani 1 d . . .
H14A H 0.2363 0.2263 -0.3215 0.059 Uiso 1 calc R . .
C15 C 0.106(2) 0.197(3) -0.4138(16) 0.070(7) Uani 1 d . . .
H15A H 0.1457 0.1990 -0.4632 0.084 Uiso 1 calc R . .
C16 C -0.004(2) 0.178(2) -0.4272(15) 0.054(6) Uani 1 d . . .
H16A H -0.0387 0.1647 -0.4840 0.065 Uiso 1 calc R . .
C17 C -0.061(2) 0.181(3) -0.3536(17) 0.070(8) Uani 1 d . . .
H17A H -0.1359 0.1766 -0.3606 0.084 Uiso 1 calc R . .
C18 C -0.0072(18) 0.190(3) -0.2691(15) 0.055(6) Uani 1 d . . .
H18A H -0.0463 0.1868 -0.2195 0.066 Uiso 1 calc R . .

loop_
_atom_site_aniso_label
_atom_site_aniso_U_11
_atom_site_aniso_U_22
_atom_site_aniso_U_33
_atom_site_aniso_U_23
_atom_site_aniso_U_13
_atom_site_aniso_U_12
Au1 0.0576(6) 0.0546(6) 0.0519(6) 0.0102(5) 0.0078(4) -0.0018(6)
Br1 0.0674(16) 0.100(2) 0.0515(14) 0.0086(16) 0.0050(12) -0.0051(18)
P1 0.044(3) 0.037(3) 0.039(3) -0.003(2) 0.002(2) 0.000(3)
S1 0.062(4) 0.055(4) 0.047(3) 0.007(3) 0.002(3) -0.015(3)
C1 0.043(12) 0.047(13) 0.018(9) 0.002(9) -0.009(8) 0.007(10)
C2 0.051(14) 0.020(11) 0.056(13) -0.009(10) 0.012(10) -0.001(10)
C3 0.048(14) 0.052(16) 0.081(18) -0.006(14) 0.002(12) -0.013(13)
C4 0.027(12) 0.09(2) 0.075(17) -0.023(16) 0.001(11) 0.000(14)
C5 0.048(14) 0.079(19) 0.060(15) -0.011(15) -0.013(11) 0.000(16)
C6 0.059(13) 0.036(12) 0.026(10) -0.004(9) 0.024(9) -0.003(11)
C7 0.034(11) 0.044(13) 0.033(11) 0.002(9) -0.002(9) 0.000(9)
C8 0.040(12) 0.046(14) 0.059(14) 0.006(12) 0.006(10) 0.004(11)
C9 0.052(13) 0.043(14) 0.065(14) -0.031(13) 0.003(11) -0.015(12)
C10 0.077(18) 0.032(14) 0.079(18) -0.014(13) 0.031(15) -0.007(13)
C11 0.061(16) 0.039(14) 0.078(18) 0.001(13) 0.010(14) -0.006(12)
C12 0.057(14) 0.059(16) 0.032(11) -0.010(10) 0.019(10) 0.010(12)
C13 0.061(14) 0.030(11) 0.035(11) -0.012(9) 0.007(10) 0.017(11)
C14 0.044(13) 0.049(15) 0.055(14) -0.002(12) 0.013(11) -0.008(11)
C15 0.08(2) 0.076(19) 0.052(16) 0.018(14) 0.013(14) 0.012(17)
C16 0.088(19) 0.036(13) 0.038(13) 0.002(10) 0.009(12) 0.023(13)
C17 0.062(17) 0.08(2) 0.062(17) -0.012(15) -0.035(14) 0.008(15)
C18 0.054(14) 0.061(16) 0.052(14) 0.025(12) 0.008(11) 0.001(13)

loop_
_geom_bond_atom_site_label_1
_geom_bond_atom_site_label_2
_geom_bond_distance
_geom_bond_site_symmetry_2
_geom_bond_publ_flag
Au1 S1 2.285(6) . yes
Au1 Br1 2.379(3) . yes
P1 C7 1.78(2) . yes
P1 C1 1.78(2) . yes
P1 C13 1.84(2) . yes
P1 S1 2.017(8) . yes
C1 C6 1.39(3) . ?
C1 C2 1.43(3) . ?
C2 C3 1.36(3) . ?
C3 C4 1.38(3) . ?
C4 C5 1.36(4) . ?
C5 C6 1.36(3) . ?
C7 C12 1.38(3) . ?
C7 C8 1.41(3) . ?
C8 C9 1.38(3) . ?
C9 C10 1.42(3) . ?
C10 C11 1.32(3) . ?
C11 C12 1.43(3) . ?
C13 C14 1.35(3) . ?
C13 C18 1.38(3) . ?
C14 C15 1.40(3) . ?
C15 C16 1.38(3) . ?
C16 C17 1.37(3) . ?
C17 C18 1.38(3) . ?
